data_1508910
loop_
_publ_author_name
'Lindner, Benjamin D.'
'Coombs, Benjamin A.'
'Schaffroth, Manuel'
'Engelhart, Jens U.'
'Tverskoy, Olena'
'Rominger, Frank'
'Hamburger, Manuel'
'Bunz, Uwe H. F.'

_publ_section_title
;
 From thia- to selenadiazoles: changing interaction priority.
;
_journal_issue 3
_journal_name_full 'Organic letters'
_journal_page_first 666
_journal_page_last 669
_journal_paper_doi 10.1021/ol303490b
_journal_volume 15
_journal_year 2013
_chemical_formula_sum 'C34 H46 N4 Se Si2'
_chemical_formula_weight 645.89
_chemical_name_common '4c in manuscript'
_chemical_name_systematic
; 
 ? 
;
_space_group_IT_number 2
_symmetry_cell_setting triclinic
_symmetry_space_group_name_Hall '-P 1'
_symmetry_space_group_name_H-M 'P -1'
_atom_sites_solution_hydrogens geom
_atom_sites_solution_primary direct
_atom_sites_solution_secondary difmap
_audit_creation_method SHELXL-97
_cell_angle_alpha 71.730(1)
_cell_angle_beta 83.493(1)
_cell_angle_gamma 81.475(1)
_cell_formula_units_Z 2
_cell_length_a 9.0805(4)
_cell_length_b 12.4223(6)
_cell_length_c 16.7125(8)
_cell_measurement_reflns_used 5943
_cell_measurement_temperature 296(2)
_cell_measurement_theta_max 27.36
_cell_measurement_theta_min 2.27
_cell_volume 1765.88(14)
_computing_cell_refinement 'Bruker SAINT'
_computing_data_collection 'Bruker APEX2'
_computing_data_reduction 'Bruker SAINT'
_computing_molecular_graphics 'Bruker SHELXTL'
_computing_publication_material 'Bruker SHELXTL'
_computing_structure_refinement 'SHELXL-97 (Sheldrick, 2008)'
_computing_structure_solution 'SHELXS-97 (Sheldrick, 2008)'
_diffrn_ambient_temperature 296(2)
_diffrn_measured_fraction_theta_full 0.990
_diffrn_measured_fraction_theta_max 0.882
_diffrn_measurement_device_type 'Bruker APEX-II Quazar'
_diffrn_measurement_method '\w scans'
_diffrn_radiation_monochromator mirror
_diffrn_radiation_source 'ImuS Microsource'
_diffrn_radiation_type MoK\a
_diffrn_radiation_wavelength 0.71073
_diffrn_reflns_av_R_equivalents 0.0180
_diffrn_reflns_av_sigmaI/netI 0.0310
_diffrn_reflns_limit_h_max 12
_diffrn_reflns_limit_h_min -11
_diffrn_reflns_limit_k_max 16
_diffrn_reflns_limit_k_min -16
_diffrn_reflns_limit_l_max 22
_diffrn_reflns_limit_l_min -21
_diffrn_reflns_number 15784
_diffrn_reflns_theta_full 50.01
_diffrn_reflns_theta_max 28.49
_diffrn_reflns_theta_min 2.46
_exptl_absorpt_coefficient_mu 1.158
_exptl_absorpt_correction_T_max 0.8832
_exptl_absorpt_correction_T_min 0.7765
_exptl_absorpt_correction_type multi-scan
_exptl_absorpt_process_details
;
Sheldrick, G. M. (2008). <i>SADABS</i>. University of G\"ottingen, Germany.
;
_exptl_crystal_colour 'dark blue'
_exptl_crystal_density_diffrn 1.215
_exptl_crystal_density_method 'not measured'
_exptl_crystal_description polyhedron
_exptl_crystal_F_000 680
_exptl_crystal_size_max 0.23
_exptl_crystal_size_mid 0.15
_exptl_crystal_size_min 0.11
_refine_diff_density_max 0.502
_refine_diff_density_min -0.328
_refine_diff_density_rms 0.043
_refine_ls_extinction_method none
_refine_ls_goodness_of_fit_ref 1.027
_refine_ls_hydrogen_treatment constr
_refine_ls_matrix_type full
_refine_ls_number_parameters 370
_refine_ls_number_reflns 7885
_refine_ls_number_restraints 0
_refine_ls_restrained_S_all 1.027
_refine_ls_R_factor_all 0.0615
_refine_ls_R_factor_gt 0.0391
_refine_ls_shift/su_max 0.001
_refine_ls_shift/su_mean 0.000
_refine_ls_structure_factor_coef Fsqd
_refine_ls_weighting_details 'calc w=1/[\s^2^(Fo^2^)+(0.0498P)^2^+0.4335P] where P=(Fo^2^+2Fc^2^)/3'
_refine_ls_weighting_scheme calc
_refine_ls_wR_factor_gt 0.0961
_refine_ls_wR_factor_ref 0.1055
_reflns_number_gt 5760
_reflns_number_total 7885
_reflns_threshold_expression >2sigma(I)
_cod_data_source_file ol303490b_si_002.cif
_cod_data_source_block bli8
_cod_depositor_comments
;
The following automatic conversions were performed:

'_symmetry_cell_setting' value 'Triclinic' changed to 'triclinic'
according to /home/saulius/struct/CIF-dictionaries/cif_core.dic
dictionary named 'cif_core.dic' version 2.4.2 from 2011-04-26.

Automatic conversion script
Id: cif_fix_values 1891 2012-01-12 08:04:46Z andrius 
;
_cod_original_sg_symbol_H-M P-1
_cod_database_code 1508910

loop_
_symmetry_equiv_pos_as_xyz
'x, y, z'
'-x, -y, -z'

loop_
_atom_site_label
_atom_site_type_symbol
_atom_site_fract_x
_atom_site_fract_y
_atom_site_fract_z
_atom_site_U_iso_or_equiv
_atom_site_adp_type
_atom_site_occupancy
_atom_site_symmetry_multiplicity
_atom_site_calc_flag
_atom_site_refinement_flags
Se1 Se 0.07309(3) 0.35162(2) 0.074735(17) 0.05927(10) Uani 1 1 d .
Si1 Si -0.10152(8) -0.16959(6) 0.34944(4) 0.05807(19) Uani 1 1 d .
Si2 Si -0.43727(7) 0.58064(5) -0.25405(4) 0.04488(15) Uani 1 1 d .
C1 C -0.1773(3) 0.03538(19) 0.19832(14) 0.0511(5) Uani 1 1 d .
C2 C -0.1433(3) -0.0456(2) 0.25730(16) 0.0598(6) Uani 1 1 d .
C3 C -0.3301(3) 0.42106(19) -0.08905(14) 0.0479(5) Uani 1 1 d .
C4 C -0.3642(3) 0.4945(2) -0.15231(14) 0.0509(5) Uani 1 1 d .
C11 C -0.2156(2) 0.13175(17) 0.12783(13) 0.0448(5) Uani 1 1 d .
C12 C -0.1231(2) 0.22051(18) 0.09729(13) 0.0441(5) Uani 1 1 d .
N13 N 0.0019(2) 0.22199(16) 0.13216(12) 0.0539(5) Uani 1 1 d .
N14 N -0.0704(2) 0.39982(16) 0.00328(12) 0.0542(5) Uani 1 1 d .
C15 C -0.1624(2) 0.31897(18) 0.02550(13) 0.0444(5) Uani 1 1 d .
C16 C -0.2930(2) 0.32733(18) -0.01632(13) 0.0457(5) Uani 1 1 d .
C17 C -0.3849(2) 0.23886(18) 0.01473(13) 0.0440(5) Uani 1 1 d .
N18 N -0.5099(2) 0.24734(16) -0.02559(12) 0.0504(5) Uani 1 1 d .
C19 C -0.5947(3) 0.1634(2) 0.00435(15) 0.0499(5) Uani 1 1 d .
C20 C -0.7263(3) 0.1666(2) -0.03685(17) 0.0627(7) Uani 1 1 d .
H20 H -0.7505 0.2267 -0.0848 0.075 Uiso 1 1 calc R
C21 C -0.8146(3) 0.0829(3) -0.00615(19) 0.0710(8) Uani 1 1 d .
H21 H -0.8993 0.0857 -0.0336 0.085 Uiso 1 1 calc R
C22 C -0.7812(3) -0.0094(3) 0.0671(2) 0.0741(8) Uani 1 1 d .
H22 H -0.8455 -0.0652 0.0878 0.089 Uiso 1 1 calc R
C23 C -0.6582(3) -0.0174(2) 0.10720(17) 0.0642(7) Uani 1 1 d .
H23 H -0.6377 -0.0791 0.1549 0.077 Uiso 1 1 calc R
C24 C -0.5585(3) 0.06747(19) 0.07758(14) 0.0493(5) Uani 1 1 d .
N25 N -0.4366(2) 0.05745(15) 0.11726(12) 0.0496(4) Uani 1 1 d .
C26 C -0.3471(2) 0.14152(18) 0.08692(13) 0.0437(5) Uani 1 1 d .
C31 C 0.0927(4) -0.1692(3) 0.3762(2) 0.0996(12) Uani 1 1 d .
H31 H 0.1542 -0.2117 0.3415 0.120 Uiso 1 1 calc R
C32 C 0.1274(4) -0.2397(4) 0.4660(2) 0.1335(18) Uani 1 1 d .
H32A H 0.0887 -0.3117 0.4798 0.200 Uiso 1 1 calc R
H32B H 0.0818 -0.1993 0.5047 0.200 Uiso 1 1 calc R
H32C H 0.2335 -0.2526 0.4702 0.200 Uiso 1 1 calc R
C33 C 0.1516(5) -0.0591(4) 0.3494(3) 0.1325(17) Uani 1 1 d .
H33A H 0.1267 -0.0183 0.2926 0.199 Uiso 1 1 calc R
H33B H 0.2582 -0.0714 0.3516 0.199 Uiso 1 1 calc R
H33C H 0.1088 -0.0153 0.3863 0.199 Uiso 1 1 calc R
C34 C -0.2509(3) -0.1592(3) 0.43500(18) 0.0734(8) Uani 1 1 d .
H34 H -0.2305 -0.2266 0.4838 0.088 Uiso 1 1 calc R
C35 C -0.2494(6) -0.0549(4) 0.4639(3) 0.1265(15) Uani 1 1 d .
H35A H -0.1518 -0.0545 0.4805 0.190 Uiso 1 1 calc R
H35B H -0.3212 -0.0575 0.5110 0.190 Uiso 1 1 calc R
H35C H -0.2743 0.0130 0.4184 0.190 Uiso 1 1 calc R
C36 C -0.4056(4) -0.1631(4) 0.4087(3) 0.1162(14) Uani 1 1 d .
H36A H -0.4050 -0.2309 0.3926 0.174 Uiso 1 1 calc R
H36B H -0.4306 -0.0971 0.3618 0.174 Uiso 1 1 calc R
H36C H -0.4782 -0.1639 0.4553 0.174 Uiso 1 1 calc R
C37 C -0.1157(4) -0.2985(2) 0.3133(2) 0.0801(9) Uani 1 1 d .
H37 H -0.2185 -0.2908 0.2978 0.096 Uiso 1 1 calc R
C38 C -0.0171(4) -0.3021(3) 0.2355(2) 0.0974(11) Uani 1 1 d .
H38A H -0.0335 -0.2302 0.1922 0.146 Uiso 1 1 calc R
H38B H -0.0401 -0.3620 0.2158 0.146 Uiso 1 1 calc R
H38C H 0.0856 -0.3162 0.2487 0.146 Uiso 1 1 calc R
C39 C -0.0932(5) -0.4114(3) 0.3849(3) 0.1104(13) Uani 1 1 d .
H39A H -0.1589 -0.4066 0.4332 0.166 Uiso 1 1 calc R
H39B H 0.0084 -0.4255 0.3999 0.166 Uiso 1 1 calc R
H39C H -0.1149 -0.4727 0.3664 0.166 Uiso 1 1 calc R
C41 C -0.3349(3) 0.7098(2) -0.29805(16) 0.0609(6) Uani 1 1 d .
H41 H -0.3712 0.7520 -0.3537 0.073 Uiso 1 1 calc R
C42 C -0.1674(3) 0.6787(3) -0.3104(2) 0.0826(9) Uani 1 1 d .
H42A H -0.1477 0.6295 -0.3456 0.124 Uiso 1 1 calc R
H42B H -0.1278 0.6400 -0.2565 0.124 Uiso 1 1 calc R
H42C H -0.1208 0.7469 -0.3368 0.124 Uiso 1 1 calc R
C43 C -0.3697(4) 0.7890(3) -0.2424(2) 0.0912(10) Uani 1 1 d .
H43A H -0.4758 0.8081 -0.2356 0.137 Uiso 1 1 calc R
H43B H -0.3235 0.8575 -0.2686 0.137 Uiso 1 1 calc R
H43C H -0.3316 0.7510 -0.1880 0.137 Uiso 1 1 calc R
C44 C -0.6404(3) 0.6232(2) -0.23077(18) 0.0658(7) Uani 1 1 d .
H44 H -0.6449 0.6649 -0.1894 0.079 Uiso 1 1 calc R
C45 C -0.7192(4) 0.7056(4) -0.3066(3) 0.1174(14) Uani 1 1 d .
H45A H -0.6632 0.7691 -0.3320 0.176 Uiso 1 1 calc R
H45B H -0.8176 0.7326 -0.2881 0.176 Uiso 1 1 calc R
H45C H -0.7260 0.6667 -0.3472 0.176 Uiso 1 1 calc R
C46 C -0.7278(3) 0.5207(3) -0.1881(3) 0.1011(12) Uani 1 1 d .
H46A H -0.6777 0.4709 -0.1401 0.152 Uiso 1 1 calc R
H46B H -0.7336 0.4798 -0.2276 0.152 Uiso 1 1 calc R
H46C H -0.8267 0.5473 -0.1699 0.152 Uiso 1 1 calc R
C47 C -0.3928(3) 0.4840(3) -0.32274(18) 0.0722(8) Uani 1 1 d .
H47 H -0.2836 0.4699 -0.3278 0.087 Uiso 1 1 calc R
C48 C -0.4376(6) 0.5402(5) -0.4124(2) 0.1472(19) Uani 1 1 d .
H48A H -0.3990 0.6124 -0.4349 0.221 Uiso 1 1 calc R
H48B H -0.5444 0.5518 -0.4125 0.221 Uiso 1 1 calc R
H48C H -0.3975 0.4919 -0.4466 0.221 Uiso 1 1 calc R
C49 C -0.4450(4) 0.3658(3) -0.2840(3) 0.1096(13) Uani 1 1 d .
H49A H -0.4113 0.3324 -0.2282 0.164 Uiso 1 1 calc R
H49B H -0.4044 0.3179 -0.3184 0.164 Uiso 1 1 calc R
H49C H -0.5521 0.3729 -0.2812 0.164 Uiso 1 1 calc R

loop_
_atom_site_aniso_label
_atom_site_aniso_U_11
_atom_site_aniso_U_22
_atom_site_aniso_U_33
_atom_site_aniso_U_23
_atom_site_aniso_U_13
_atom_site_aniso_U_12
Se1 0.05525(16) 0.05629(16) 0.06430(17) -0.00406(12) -0.02431(12) -0.01635(11)
Si1 0.0554(4) 0.0498(4) 0.0554(4) 0.0103(3) -0.0192(3) -0.0098(3)
Si2 0.0487(3) 0.0454(3) 0.0375(3) -0.0051(3) -0.0126(3) -0.0052(3)
C1 0.0572(14) 0.0450(12) 0.0476(13) -0.0041(10) -0.0142(11) -0.0092(10)
C2 0.0662(15) 0.0481(13) 0.0569(15) 0.0035(11) -0.0211(12) -0.0116(11)
C3 0.0531(13) 0.0445(12) 0.0454(12) -0.0048(10) -0.0158(10) -0.0137(10)
C4 0.0542(13) 0.0480(13) 0.0474(13) -0.0030(10) -0.0153(10) -0.0121(10)
C11 0.0558(13) 0.0369(11) 0.0395(11) -0.0056(9) -0.0105(10) -0.0063(9)
C12 0.0494(12) 0.0398(11) 0.0416(11) -0.0069(9) -0.0136(9) -0.0044(9)
N13 0.0584(12) 0.0466(11) 0.0541(11) -0.0049(9) -0.0218(9) -0.0076(9)
N14 0.0581(12) 0.0487(11) 0.0537(11) -0.0017(9) -0.0207(9) -0.0178(9)
C15 0.0507(12) 0.0406(11) 0.0397(11) -0.0040(9) -0.0110(9) -0.0104(9)
C16 0.0536(13) 0.0405(11) 0.0402(11) -0.0020(9) -0.0152(10) -0.0102(9)
C17 0.0500(12) 0.0413(11) 0.0403(11) -0.0073(9) -0.0118(9) -0.0088(9)
N18 0.0536(11) 0.0500(11) 0.0489(11) -0.0094(9) -0.0164(9) -0.0129(9)
C19 0.0511(13) 0.0527(13) 0.0504(13) -0.0179(11) -0.0071(10) -0.0126(10)
C20 0.0576(15) 0.0696(17) 0.0666(16) -0.0199(13) -0.0175(12) -0.0166(13)
C21 0.0574(15) 0.085(2) 0.081(2) -0.0309(17) -0.0100(14) -0.0265(14)
C22 0.0637(17) 0.082(2) 0.086(2) -0.0290(17) 0.0060(15) -0.0368(15)
C23 0.0687(17) 0.0612(16) 0.0634(16) -0.0137(13) 0.0028(13) -0.0272(13)
C24 0.0533(13) 0.0492(13) 0.0488(13) -0.0170(11) -0.0012(11) -0.0139(10)
N25 0.0606(12) 0.0419(10) 0.0456(10) -0.0081(8) -0.0051(9) -0.0144(9)
C26 0.0518(12) 0.0395(11) 0.0395(11) -0.0078(9) -0.0076(9) -0.0103(9)
C31 0.072(2) 0.119(3) 0.089(2) 0.014(2) -0.0375(18) -0.0303(19)
C32 0.098(3) 0.168(4) 0.102(3) 0.031(3) -0.060(2) -0.032(3)
C33 0.128(3) 0.132(4) 0.137(4) 0.002(3) -0.057(3) -0.072(3)
C34 0.0782(19) 0.0647(17) 0.0654(17) -0.0016(14) -0.0086(14) -0.0079(14)
C35 0.168(4) 0.103(3) 0.109(3) -0.040(3) -0.001(3) -0.006(3)
C36 0.069(2) 0.146(4) 0.122(3) -0.024(3) -0.003(2) -0.015(2)
C37 0.082(2) 0.0543(16) 0.094(2) -0.0067(15) -0.0121(17) -0.0086(14)
C38 0.118(3) 0.090(2) 0.087(2) -0.0243(19) -0.019(2) -0.016(2)
C39 0.140(3) 0.0530(18) 0.114(3) 0.0036(18) -0.002(2) -0.007(2)
C41 0.0705(16) 0.0529(14) 0.0521(14) -0.0010(11) -0.0092(12) -0.0136(12)
C42 0.0712(19) 0.093(2) 0.083(2) -0.0193(18) 0.0069(16) -0.0349(17)
C43 0.102(2) 0.0663(19) 0.114(3) -0.0336(19) 0.000(2) -0.0290(18)
C44 0.0551(15) 0.0706(17) 0.0690(17) -0.0189(14) -0.0115(13) 0.0023(13)
C45 0.077(2) 0.132(3) 0.119(3) -0.011(3) -0.041(2) 0.029(2)
C46 0.0565(18) 0.110(3) 0.134(3) -0.036(2) 0.0137(19) -0.0190(18)
C47 0.0698(18) 0.087(2) 0.0707(18) -0.0380(16) -0.0084(14) -0.0110(15)
C48 0.205(5) 0.189(5) 0.071(2) -0.067(3) -0.028(3) -0.021(4)
C49 0.105(3) 0.096(3) 0.160(4) -0.081(3) 0.007(3) -0.029(2)

loop_
_atom_type_symbol
_atom_type_description
_atom_type_scat_dispersion_real
_atom_type_scat_dispersion_imag
_atom_type_scat_source
C C 0.0033 0.0016 'International Tables Vol C Tables 4.2.6.8 and 6.1.1.4'
H H 0.0000 0.0000 'International Tables Vol C Tables 4.2.6.8 and 6.1.1.4'
N N 0.0061 0.0033 'International Tables Vol C Tables 4.2.6.8 and 6.1.1.4'
Si Si 0.0817 0.0704 'International Tables Vol C Tables 4.2.6.8 and 6.1.1.4'
Se Se -0.0929 2.2259 'International Tables Vol C Tables 4.2.6.8 and 6.1.1.4'

loop_
_geom_angle_atom_site_label_1
_geom_angle_atom_site_label_2
_geom_angle_atom_site_label_3
_geom_angle
N13 Se1 N14 95.21(8)
C2 Si1 C31 108.05(13)
C2 Si1 C34 106.92(13)
C31 Si1 C34 114.96(17)
C2 Si1 C37 104.87(13)
C31 Si1 C37 111.02(18)
C34 Si1 C37 110.42(14)
C4 Si2 C44 106.14(12)
C4 Si2 C41 108.83(11)
C44 Si2 C41 110.81(12)
C4 Si2 C47 104.16(13)
C44 Si2 C47 115.98(13)
C41 Si2 C47 110.41(13)
C2 C1 C11 179.2(3)
C1 C2 Si1 177.1(2)
C4 C3 C16 175.6(2)
C3 C4 Si2 166.4(2)
C26 C11 C12 118.39(18)
C26 C11 C1 120.9(2)
C12 C11 C1 120.7(2)
N13 C12 C11 123.72(19)
N13 C12 C15 115.56(19)
C11 C12 C15 120.71(19)
C12 N13 Se1 106.80(14)
C15 N14 Se1 106.32(14)
N14 C15 C16 123.21(19)
N14 C15 C12 116.11(19)
C16 C15 C12 120.68(19)
C17 C16 C15 118.26(18)
C17 C16 C3 120.31(19)
C15 C16 C3 121.42(19)
N18 C17 C16 117.99(18)
N18 C17 C26 120.84(19)
C16 C17 C26 121.17(19)
C19 N18 C17 117.15(19)
N18 C19 C20 119.5(2)
N18 C19 C24 121.9(2)
C20 C19 C24 118.5(2)
C21 C20 C19 120.1(3)
C21 C20 H20 120.0
C19 C20 H20 120.0
C20 C21 C22 121.3(3)
C20 C21 H21 119.3
C22 C21 H21 119.3
C23 C22 C21 120.9(2)
C23 C22 H22 119.5
C21 C22 H22 119.5
C22 C23 C24 120.8(3)
C22 C23 H23 119.6
C24 C23 H23 119.6
N25 C24 C23 120.0(2)
N25 C24 C19 121.7(2)
C23 C24 C19 118.3(2)
C24 N25 C26 117.34(19)
N25 C26 C11 118.20(19)
N25 C26 C17 121.02(19)
C11 C26 C17 120.78(19)
C33 C31 C32 112.9(3)
C33 C31 Si1 116.9(3)
C32 C31 Si1 114.7(2)
C33 C31 H31 103.3
C32 C31 H31 103.3
Si1 C31 H31 103.3
C31 C32 H32A 109.5
C31 C32 H32B 109.5
H32A C32 H32B 109.5
C31 C32 H32C 109.5
H32A C32 H32C 109.5
H32B C32 H32C 109.5
C31 C33 H33A 109.5
C31 C33 H33B 109.5
H33A C33 H33B 109.5
C31 C33 H33C 109.5
H33A C33 H33C 109.5
H33B C33 H33C 109.5
C35 C34 C36 110.8(3)
C35 C34 Si1 112.8(2)
C36 C34 Si1 111.5(2)
C35 C34 H34 107.1
C36 C34 H34 107.1
Si1 C34 H34 107.1
C34 C35 H35A 109.5
C34 C35 H35B 109.5
H35A C35 H35B 109.5
C34 C35 H35C 109.5
H35A C35 H35C 109.5
H35B C35 H35C 109.5
C34 C36 H36A 109.5
C34 C36 H36B 109.5
H36A C36 H36B 109.5
C34 C36 H36C 109.5
H36A C36 H36C 109.5
H36B C36 H36C 109.5
C38 C37 C39 111.7(3)
C38 C37 Si1 113.7(2)
C39 C37 Si1 112.2(3)
C38 C37 H37 106.2
C39 C37 H37 106.2
Si1 C37 H37 106.2
C37 C38 H38A 109.5
C37 C38 H38B 109.5
H38A C38 H38B 109.5
C37 C38 H38C 109.5
H38A C38 H38C 109.5
H38B C38 H38C 109.5
C37 C39 H39A 109.5
C37 C39 H39B 109.5
H39A C39 H39B 109.5
C37 C39 H39C 109.5
H39A C39 H39C 109.5
H39B C39 H39C 109.5
C42 C41 C43 110.6(2)
C42 C41 Si2 112.46(19)
C43 C41 Si2 110.90(19)
C42 C41 H41 107.5
C43 C41 H41 107.5
Si2 C41 H41 107.5
C41 C42 H42A 109.5
C41 C42 H42B 109.5
H42A C42 H42B 109.5
C41 C42 H42C 109.5
H42A C42 H42C 109.5
H42B C42 H42C 109.5
C41 C43 H43A 109.5
C41 C43 H43B 109.5
H43A C43 H43B 109.5
C41 C43 H43C 109.5
H43A C43 H43C 109.5
H43B C43 H43C 109.5
C45 C44 C46 110.8(3)
C45 C44 Si2 114.3(2)
C46 C44 Si2 113.2(2)
C45 C44 H44 105.9
C46 C44 H44 105.9
Si2 C44 H44 105.9
C44 C45 H45A 109.5
C44 C45 H45B 109.5
H45A C45 H45B 109.5
C44 C45 H45C 109.5
H45A C45 H45C 109.5
H45B C45 H45C 109.5
C44 C46 H46A 109.5
C44 C46 H46B 109.5
H46A C46 H46B 109.5
C44 C46 H46C 109.5
H46A C46 H46C 109.5
H46B C46 H46C 109.5
C48 C47 C49 112.3(3)
C48 C47 Si2 113.4(3)
C49 C47 Si2 114.7(2)
C48 C47 H47 105.1
C49 C47 H47 105.1
Si2 C47 H47 105.1
C47 C48 H48A 109.5
C47 C48 H48B 109.5
H48A C48 H48B 109.5
C47 C48 H48C 109.5
H48A C48 H48C 109.5
H48B C48 H48C 109.5
C47 C49 H49A 109.5
C47 C49 H49B 109.5
H49A C49 H49B 109.5
C47 C49 H49C 109.5
H49A C49 H49C 109.5
H49B C49 H49C 109.5

loop_
_geom_bond_atom_site_label_1
_geom_bond_atom_site_label_2
_geom_bond_distance
Se1 N13 1.7693(19)
Se1 N14 1.7766(19)
Si1 C2 1.833(2)
Si1 C31 1.869(3)
Si1 C34 1.878(3)
Si1 C37 1.906(3)
Si2 C4 1.839(2)
Si2 C44 1.874(3)
Si2 C41 1.878(3)
Si2 C47 1.881(3)
C1 C2 1.198(3)
C1 C11 1.424(3)
C3 C4 1.197(3)
C3 C16 1.427(3)
C11 C26 1.414(3)
C11 C12 1.416(3)
C12 N13 1.339(3)
C12 C15 1.453(3)
N14 C15 1.338(3)
C15 C16 1.418(3)
C16 C17 1.411(3)
C17 N18 1.359(3)
C17 C26 1.446(3)
N18 C19 1.325(3)
C19 C20 1.435(3)
C19 C24 1.444(3)
C20 C21 1.344(4)
C20 H20 0.9300
C21 C22 1.417(4)
C21 H21 0.9300
C22 C23 1.342(4)
C22 H22 0.9300
C23 C24 1.425(3)
C23 H23 0.9300
C24 N25 1.325(3)
N25 C26 1.354(3)
C31 C33 1.461(5)
C31 C32 1.523(4)
C31 H31 0.9800
C32 H32A 0.9600
C32 H32B 0.9600
C32 H32C 0.9600
C33 H33A 0.9600
C33 H33B 0.9600
C33 H33C 0.9600
C34 C35 1.520(5)
C34 C36 1.530(4)
C34 H34 0.9800
C35 H35A 0.9600
C35 H35B 0.9600
C35 H35C 0.9600
C36 H36A 0.9600
C36 H36B 0.9600
C36 H36C 0.9600
C37 C38 1.501(4)
C37 C39 1.536(4)
C37 H37 0.9800
C38 H38A 0.9600
C38 H38B 0.9600
C38 H38C 0.9600
C39 H39A 0.9600
C39 H39B 0.9600
C39 H39C 0.9600
C41 C42 1.520(4)
C41 C43 1.532(4)
C41 H41 0.9800
C42 H42A 0.9600
C42 H42B 0.9600
C42 H42C 0.9600
C43 H43A 0.9600
C43 H43B 0.9600
C43 H43C 0.9600
C44 C45 1.529(4)
C44 C46 1.537(4)
C44 H44 0.9800
C45 H45A 0.9600
C45 H45B 0.9600
C45 H45C 0.9600
C46 H46A 0.9600
C46 H46B 0.9600
C46 H46C 0.9600
C47 C48 1.515(5)
C47 C49 1.530(4)
C47 H47 0.9800
C48 H48A 0.9600
C48 H48B 0.9600
C48 H48C 0.9600
C49 H49A 0.9600
C49 H49B 0.9600
C49 H49C 0.9600

loop_
_geom_torsion_atom_site_label_1
_geom_torsion_atom_site_label_2
_geom_torsion_atom_site_label_3
_geom_torsion_atom_site_label_4
_geom_torsion
C11 C1 C2 Si1 176(100)
C31 Si1 C2 C1 -153(5)
C34 Si1 C2 C1 -29(5)
C37 Si1 C2 C1 88(5)
C16 C3 C4 Si2 11(4)
C44 Si2 C4 C3 79.4(10)
C41 Si2 C4 C3 -161.3(9)
C47 Si2 C4 C3 -43.5(10)
C2 C1 C11 C26 146(19)
C2 C1 C11 C12 -34(20)
C26 C11 C12 N13 178.3(2)
C1 C11 C12 N13 -1.4(4)
C26 C11 C12 C15 -0.2(3)
C1 C11 C12 C15 -179.8(2)
C11 C12 N13 Se1 -177.72(18)
C15 C12 N13 Se1 0.8(2)
N14 Se1 N13 C12 -0.61(17)
N13 Se1 N14 C15 0.24(17)
Se1 N14 C15 C16 179.04(18)
Se1 N14 C15 C12 0.2(2)
N13 C12 C15 N14 -0.7(3)
C11 C12 C15 N14 177.9(2)
N13 C12 C15 C16 -179.6(2)
C11 C12 C15 C16 -1.0(3)
N14 C15 C16 C17 -177.5(2)
C12 C15 C16 C17 1.3(3)
N14 C15 C16 C3 3.8(4)
C12 C15 C16 C3 -177.4(2)
C4 C3 C16 C17 -38(3)
C4 C3 C16 C15 141(3)
C15 C16 C17 N18 -180.0(2)
C3 C16 C17 N18 -1.3(3)
C15 C16 C17 C26 -0.4(3)
C3 C16 C17 C26 178.2(2)
C16 C17 N18 C19 179.9(2)
C26 C17 N18 C19 0.3(3)
C17 N18 C19 C20 -178.7(2)
C17 N18 C19 C24 1.1(3)
N18 C19 C20 C21 -178.8(2)
C24 C19 C20 C21 1.4(4)
C19 C20 C21 C22 0.4(4)
C20 C21 C22 C23 -1.5(5)
C21 C22 C23 C24 0.7(4)
C22 C23 C24 N25 -179.1(3)
C22 C23 C24 C19 1.1(4)
N18 C19 C24 N25 -1.6(4)
C20 C19 C24 N25 178.1(2)
N18 C19 C24 C23 178.1(2)
C20 C19 C24 C23 -2.1(3)
C23 C24 N25 C26 -179.1(2)
C19 C24 N25 C26 0.6(3)
C24 N25 C26 C11 -179.3(2)
C24 N25 C26 C17 0.8(3)
C12 C11 C26 N25 -178.84(19)
C1 C11 C26 N25 0.8(3)
C12 C11 C26 C17 1.0(3)
C1 C11 C26 C17 -179.3(2)
N18 C17 C26 N25 -1.3(3)
C16 C17 C26 N25 179.1(2)
N18 C17 C26 C11 178.8(2)
C16 C17 C26 C11 -0.8(3)
C2 Si1 C31 C33 24.6(4)
C34 Si1 C31 C33 -94.7(4)
C37 Si1 C31 C33 139.1(3)
C2 Si1 C31 C32 160.2(3)
C34 Si1 C31 C32 40.9(4)
C37 Si1 C31 C32 -85.3(4)
C2 Si1 C34 C35 -64.0(3)
C31 Si1 C34 C35 55.9(3)
C37 Si1 C34 C35 -177.6(3)
C2 Si1 C34 C36 61.5(3)
C31 Si1 C34 C36 -178.6(3)
C37 Si1 C34 C36 -52.0(3)
C2 Si1 C37 C38 55.6(3)
C31 Si1 C37 C38 -60.9(3)
C34 Si1 C37 C38 170.4(2)
C2 Si1 C37 C39 -176.5(2)
C31 Si1 C37 C39 67.1(3)
C34 Si1 C37 C39 -61.6(3)
C4 Si2 C41 C42 58.5(2)
C44 Si2 C41 C42 174.8(2)
C47 Si2 C41 C42 -55.3(2)
C4 Si2 C41 C43 -66.0(2)
C44 Si2 C41 C43 50.3(2)
C47 Si2 C41 C43 -179.8(2)
C4 Si2 C44 C45 174.4(3)
C41 Si2 C44 C45 56.4(3)
C47 Si2 C44 C45 -70.5(3)
C4 Si2 C44 C46 -57.5(3)
C41 Si2 C44 C46 -175.5(2)
C47 Si2 C44 C46 57.6(3)
C4 Si2 C47 C48 -177.4(3)
C44 Si2 C47 C48 66.4(3)
C41 Si2 C47 C48 -60.7(3)
C4 Si2 C47 C49 51.8(3)
C44 Si2 C47 C49 -64.4(3)
C41 Si2 C47 C49 168.5(2)

loop_
_cod_related_entry_id
_cod_related_entry_database
_cod_related_entry_code
1 ChemSpider 30652111
